data_4118511
loop_
_publ_author_name
'Anike N\"order'
'Sarah A. Warren'
'Eberhardt Herdtweck'
'Stefan M. Huber'
'Thorsten Bach'

_publ_contact_author_address
;
       Department Chemie,
       Lehrstuhl f\"ur Anorganische Chemie,
       Technische Universit\"at M\"unchen,
       Lichtenbergstrasse 4,
       D-85747 Garching bei M\"unchen,
       Germany.
;
_publ_contact_author_email eberhardt.herdtweck@ch.tum.de
_publ_contact_author_fax '+49(0)89 289 13473'
_publ_contact_author_name
;
       Dr. Eberhardt Herdtweck
;
_publ_contact_author_phone '+49(0)89 289 13143'
_publ_section_title
;
 Diastereotopos-Differentiation in the Rh-Catalyzed Amination of Benzylic
 Methylene Groups in the \a-Position to a Stereogenic Center
;
_journal_name_full 'Journal of the American Chemical Society'
_journal_page_first 13524
_journal_page_last 13531
_journal_paper_doi 10.1021/ja3066682
_journal_volume 134
_journal_year 2012
_chemical_absolute_configuration ad
_chemical_formula_moiety 'C14 H15 Cl3 N2 O4 S'
_chemical_formula_sum 'C14 H15 Cl3 N2 O4 S'
_chemical_formula_weight 413.70
_chemical_name_systematic ?
_space_group_IT_number 29
_symmetry_cell_setting orthorhombic
_symmetry_Int_Tables_number 29
_symmetry_space_group_name_Hall 'P 2c -2ac'
_symmetry_space_group_name_H-M 'P c a 21'
_atom_sites_solution_hydrogens difmap
_atom_sites_solution_primary direct
_atom_sites_solution_secondary difmap
_audit_creation_date 28-Apr-11
_audit_creation_method 'PLATON <TABLE ACC> option'
_audit_update_record
;
   28-Apr-11  Updated by the Author E.H.
              Text writing by E.H.
              Checkcif    OK
   22-Feb-12  Updated by the Author E.H.
;
_cell_angle_alpha 90
_cell_angle_beta 90
_cell_angle_gamma 90
_cell_formula_units_Z 4
_cell_length_a 18.4231(5)
_cell_length_b 9.1321(3)
_cell_length_c 10.0716(3)
_cell_measurement_reflns_used 9021
_cell_measurement_temperature 123(1)
_cell_measurement_theta_max 25.37
_cell_measurement_theta_min 2.21
_cell_volume 1694.46(9)
_computing_cell_refinement 'SAINT (Bruker, 2008b)'
_computing_data_collection 'APEX II Control Software (Bruker, 2008a)'
_computing_data_reduction 'SAINT (Bruker, 2008b)'
_computing_molecular_graphics 'PLATON (Spek, 2010)'
_computing_publication_material 'PLATON (Spek, 2010)'
_computing_structure_refinement 'SHELXL97 (Sheldrick, 1998)'
_computing_structure_solution 'SIR92 (Altomare, 1994)'
_diffrn_ambient_temperature 123(1)
_diffrn_detector ' CCD plate '
_diffrn_detector_area_resol_mean 16
_diffrn_measured_fraction_theta_full 0.995
_diffrn_measured_fraction_theta_max 0.995
_diffrn_measurement_device ' \k-geometry diffractometer '
_diffrn_measurement_device_type ' Bruker APEX-II CCD '
_diffrn_measurement_method ' phi- and omega-rotation '
_diffrn_radiation_monochromator graphite
_diffrn_radiation_source 'rotating anode FR591'
_diffrn_radiation_type 'Mo K\a'
_diffrn_radiation_wavelength 0.71073
_diffrn_reflns_av_R_equivalents 0.0231
_diffrn_reflns_av_sigmaI/netI 0.0113
_diffrn_reflns_limit_h_max 22
_diffrn_reflns_limit_h_min -22
_diffrn_reflns_limit_k_max 10
_diffrn_reflns_limit_k_min -11
_diffrn_reflns_limit_l_max 12
_diffrn_reflns_limit_l_min -12
_diffrn_reflns_number 28495
_diffrn_reflns_theta_full 25.37
_diffrn_reflns_theta_max 25.37
_diffrn_reflns_theta_min 2.21
_diffrn_standards_decay_% 0
_exptl_absorpt_coefficient_mu 0.686
_exptl_absorpt_correction_T_max 0.7452
_exptl_absorpt_correction_T_min 0.6330
_exptl_absorpt_correction_type multi-scan
_exptl_absorpt_process_details 'SADABS, Bruker, 2008b'
_exptl_crystal_colour colorless
_exptl_crystal_density_diffrn 1.622
_exptl_crystal_density_meas ?
_exptl_crystal_density_method none
_exptl_crystal_description fragment
_exptl_crystal_F_000 848
_exptl_crystal_size_max 0.51
_exptl_crystal_size_mid 0.30
_exptl_crystal_size_min 0.30
_refine_diff_density_max 0.170
_refine_diff_density_min -0.215
_refine_diff_density_rms 0.032
_refine_ls_abs_structure_details 'Flack H D (1983), Acta Cryst. A39, 876-881'
_refine_ls_abs_structure_Flack 0.02(3)
_refine_ls_extinction_coef 0.0059(8)
_refine_ls_extinction_expression Fc^*^=kFc[1+0.001xFc^2^\l^3^/sin(2\q)]^-1/4^
_refine_ls_extinction_method SHELXL
_refine_ls_goodness_of_fit_ref 1.073
_refine_ls_hydrogen_treatment refall
_refine_ls_matrix_type full
_refine_ls_number_parameters 278
_refine_ls_number_reflns 3095
_refine_ls_number_restraints 1
_refine_ls_restrained_S_all 1.073
_refine_ls_R_factor_all 0.0154
_refine_ls_R_factor_gt 0.0154
_refine_ls_shift/su_max 0.001
_refine_ls_shift/su_mean 0.000
_refine_ls_structure_factor_coef Fsqd
_refine_ls_weighting_details 'w=1/[\s^2^(Fo^2^)+(0.0224P)^2^+0.4357P] where P=(Fo^2^+2Fc^2^)/3'
_refine_ls_weighting_scheme sigma
_refine_ls_wR_factor_gt 0.0412
_refine_ls_wR_factor_ref 0.0412
_reflns_number_gt 3086
_reflns_number_total 3095
_reflns_threshold_expression I>2\s(I)
_cod_data_source_file ja3066682_si_003.cif
_cod_data_source_block Compound_trans_11d
_cod_depositor_comments
;
The following automatic conversions were performed:

'_exptl_crystal_density_meas' value 'none' was changed to '?' - the
value is perceived as not measured.

Automatic conversion script
Id: cif_fix_values 3008 2015-01-20 13:52:24Z robertas 
;
_cod_database_code 4118511

loop_
_symmetry_equiv_pos_site_id
_symmetry_equiv_pos_as_xyz
1 x,y,z
2 -x,-y,1/2+z
3 1/2-x,y,1/2+z
4 1/2+x,-y,z

loop_
_atom_site_aniso_label
_atom_site_aniso_U_11
_atom_site_aniso_U_22
_atom_site_aniso_U_33
_atom_site_aniso_U_23
_atom_site_aniso_U_13
_atom_site_aniso_U_12
Cl1 0.0325(2) 0.0174(2) 0.0330(2) 0.0042(2) -0.0083(2) -0.0019(1)
Cl2 0.0298(2) 0.0357(2) 0.0228(2) 0.0037(2) 0.0071(2) 0.0078(2)
Cl3 0.0174(2) 0.0248(2) 0.0340(2) 0.0073(1) 0.0006(1) 0.0000(1)
S1 0.0177(2) 0.0163(2) 0.0187(2) 0.0029(1) 0.0031(1) -0.0002(1)
O1 0.0220(5) 0.0156(5) 0.0246(5) -0.0001(4) -0.0046(4) 0.0001(4)
O2 0.0232(5) 0.0178(5) 0.0343(6) 0.0021(4) 0.0035(4) -0.0027(4)
O3 0.0296(5) 0.0262(6) 0.0184(5) 0.0033(4) 0.0078(4) 0.0018(4)
O4 0.0198(5) 0.0194(5) 0.0213(5) 0.0018(4) 0.0000(4) 0.0000(4)
N1 0.0164(6) 0.0210(6) 0.0210(6) -0.0064(5) 0.0002(5) -0.0020(5)
N2 0.0278(6) 0.0256(7) 0.0313(7) -0.0087(6) 0.0003(6) 0.0010(5)
C1 0.0175(6) 0.0182(6) 0.0172(6) -0.0034(5) -0.0007(5) 0.0001(5)
C2 0.0190(7) 0.0170(6) 0.0154(7) -0.0040(5) -0.0019(5) 0.0010(5)
C3 0.0149(6) 0.0240(7) 0.0199(7) -0.0022(6) -0.0011(5) 0.0039(5)
C4 0.0221(7) 0.0194(7) 0.0164(6) 0.0003(6) -0.0022(5) 0.0045(5)
C5 0.0195(6) 0.0159(6) 0.0171(6) -0.0050(5) 0.0011(5) -0.0006(5)
C6 0.0149(7) 0.0178(7) 0.0199(7) -0.0052(5) -0.0035(5) 0.0018(5)
C7 0.0201(6) 0.0151(6) 0.0168(6) -0.0041(5) -0.0023(5) 0.0014(5)
C8 0.0215(7) 0.0172(7) 0.0249(7) 0.0005(6) -0.0059(6) 0.0009(6)
C9 0.0286(7) 0.0185(7) 0.0196(7) 0.0006(6) -0.0039(6) 0.0026(6)
C10 0.0225(7) 0.0174(7) 0.0213(7) -0.0020(5) 0.0029(6) -0.0012(6)
C11 0.0250(7) 0.0163(7) 0.0233(7) 0.0012(6) -0.0032(6) 0.0007(5)
C12 0.0193(6) 0.0197(6) 0.0208(7) 0.0007(5) 0.0019(6) 0.0001(5)
C13 0.0193(6) 0.0184(7) 0.0277(8) 0.0003(6) -0.0023(6) -0.0018(5)
C14 0.0243(7) 0.0217(7) 0.0235(7) 0.0045(6) 0.0007(6) 0.0007(6)

loop_
_atom_site_label
_atom_site_type_symbol
_atom_site_thermal_displace_type
_atom_site_fract_x
_atom_site_fract_y
_atom_site_fract_z
_atom_site_occupancy
_atom_site_U_iso_or_equiv
Cl1 Cl Uani 0.54883(2) 0.38195(4) 0.42778(4) 1.000 0.0276(1)
Cl2 Cl Uani 0.52743(2) 0.61354(4) 0.62000(4) 1.000 0.0294(1)
Cl3 Cl Uani 0.66192(2) 0.59518(4) 0.47589(4) 1.000 0.0254(1)
S1 S Uani 0.50106(2) 0.92133(3) 0.28795(4) 1.000 0.0176(1)
O1 O Uani 0.54379(5) 0.81156(11) 0.38443(10) 1.000 0.0207(3)
O2 O Uani 0.52885(5) 1.06094(11) 0.32459(11) 1.000 0.0251(3)
O3 O Uani 0.50774(6) 0.86438(12) 0.15655(10) 1.000 0.0247(3)
O4 O Uani 0.16640(5) 0.67089(11) 0.70714(10) 1.000 0.0202(3)
N1 N Uani 0.41730(7) 0.91179(13) 0.32698(12) 1.000 0.0195(3)
N2 N Uani 0.32763(7) 1.31706(15) 0.59016(14) 1.000 0.0282(4)
C1 C Uani 0.38650(7) 0.99234(14) 0.44130(13) 1.000 0.0176(3)
C2 C Uani 0.32752(7) 0.90227(14) 0.50650(13) 1.000 0.0171(4)
C3 C Uani 0.34721(7) 0.79700(16) 0.60079(14) 1.000 0.0196(4)
C4 C Uani 0.29598(8) 0.71468(16) 0.66776(14) 1.000 0.0193(4)
C5 C Uani 0.22261(7) 0.73886(15) 0.64034(13) 1.000 0.0175(3)
C6 C Uani 0.20205(8) 0.84038(15) 0.54470(14) 1.000 0.0175(4)
C7 C Uani 0.25379(7) 0.92391(13) 0.47738(15) 1.000 0.0173(3)
C8 C Uani 0.22836(8) 1.04169(16) 0.38170(15) 1.000 0.0212(4)
C9 C Uani 0.28923(8) 1.11724(16) 0.30468(15) 1.000 0.0222(4)
C10 C Uani 0.35689(8) 1.14175(16) 0.39108(14) 1.000 0.0204(4)
C11 C Uani 0.53432(8) 0.65900(15) 0.35302(16) 1.000 0.0215(4)
C12 C Uani 0.56696(7) 0.56820(15) 0.46493(15) 1.000 0.0199(4)
C13 C Uani 0.34106(7) 1.23906(16) 0.50442(15) 1.000 0.0218(4)
C14 C Uani 0.18646(9) 0.56190(16) 0.80381(16) 1.000 0.0232(4)
H1 H Uiso 0.3934(10) 0.846(2) 0.2924(18) 1.000 0.024(4)
H11 H Uiso 0.4239(9) 1.0089(18) 0.5047(16) 1.000 0.016(4)
H31 H Uiso 0.3974(9) 0.7832(17) 0.6205(17) 1.000 0.019(4)
H41 H Uiso 0.3116(9) 0.651(2) 0.7292(18) 1.000 0.019(4)
H61 H Uiso 0.1524(10) 0.8524(19) 0.5270(18) 1.000 0.022(4)
H81 H Uiso 0.2017(9) 1.1146(17) 0.4316(19) 1.000 0.022(4)
H82 H Uiso 0.1939(10) 0.9986(19) 0.3225(18) 1.000 0.025(4)
H91 H Uiso 0.2715(8) 1.2111(18) 0.2703(17) 1.000 0.019(4)
H92 H Uiso 0.3052(10) 1.057(2) 0.2298(19) 1.000 0.024(4)
H101 H Uiso 0.3960(10) 1.184(2) 0.3442(19) 1.000 0.030(5)
H111 H Uiso 0.5617(10) 0.6371(19) 0.2726(19) 1.000 0.024(4)
H112 H Uiso 0.4834(9) 0.6372(18) 0.3487(18) 1.000 0.020(4)
H141 H Uiso 0.2130(9) 0.6060(17) 0.8801(19) 1.000 0.020(4)
H142 H Uiso 0.2132(10) 0.486(2) 0.7624(19) 1.000 0.028(5)
H143 H Uiso 0.1424(11) 0.519(2) 0.836(2) 1.000 0.034(5)

loop_
_atom_type_symbol
_atom_type_description
_atom_type_scat_dispersion_real
_atom_type_scat_dispersion_imag
_atom_type_scat_source
S S 0.1246 0.1234 'International Tables Vol C Tables 4.2.6.8 and 6.1.1.4'
O O 0.0106 0.0060 'International Tables Vol C Tables 4.2.6.8 and 6.1.1.4'
N N 0.0061 0.0033 'International Tables Vol C Tables 4.2.6.8 and 6.1.1.4'
Cl Cl 0.1484 0.1585 'International Tables Vol C Tables 4.2.6.8 and 6.1.1.4'
H H 0.0000 0.0000 'International Tables Vol C Tables 4.2.6.8 and 6.1.1.4'
C C 0.0033 0.0016 'International Tables Vol C Tables 4.2.6.8 and 6.1.1.4'

loop_
_geom_angle_atom_site_label_1
_geom_angle_atom_site_label_2
_geom_angle_atom_site_label_3
_geom_angle
_geom_angle_publ_flag
O1 S1 O2 103.09(6) yes
O1 S1 O3 106.97(6) yes
O1 S1 N1 106.96(6) yes
O2 S1 O3 122.42(7) yes
O2 S1 N1 109.47(6) yes
O3 S1 N1 106.98(7) yes
S1 O1 C11 114.37(9) yes
C5 O4 C14 116.56(11) yes
S1 N1 C1 122.40(10) yes
C1 N1 H1 119.2(13) no
S1 N1 H1 117.0(13) no
N1 C1 C10 108.53(11) yes
C2 C1 C10 111.50(11) no
N1 C1 C2 110.06(11) yes
C3 C2 C7 119.31(12) no
C1 C2 C3 118.82(11) no
C1 C2 C7 121.86(12) no
C2 C3 C4 121.86(12) no
C3 C4 C5 118.57(13) no
O4 C5 C6 115.65(12) yes
O4 C5 C4 123.90(12) yes
C4 C5 C6 120.41(13) no
C5 C6 C7 120.99(13) no
C2 C7 C6 118.83(12) no
C6 C7 C8 118.98(12) no
C2 C7 C8 122.07(12) no
C7 C8 C9 114.56(12) no
C8 C9 C10 111.94(12) no
C1 C10 C9 109.95(11) no
C1 C10 C13 110.26(12) no
C9 C10 C13 111.44(12) no
O1 C11 C12 108.45(12) yes
Cl1 C12 C11 106.96(10) yes
Cl2 C12 Cl3 108.58(8) yes
Cl2 C12 C11 111.27(10) yes
Cl3 C12 C11 111.14(10) yes
Cl1 C12 Cl2 109.43(8) yes
Cl1 C12 Cl3 109.44(7) yes
N2 C13 C10 178.09(15) yes
N1 C1 H11 108.9(10) no
C2 C1 H11 108.4(10) no
C10 C1 H11 109.5(10) no
C2 C3 H31 118.9(10) no
C4 C3 H31 119.2(10) no
C3 C4 H41 118.1(11) no
C5 C4 H41 123.3(11) no
C5 C6 H61 118.4(11) no
C7 C6 H61 120.6(11) no
C7 C8 H81 108.3(11) no
C7 C8 H82 108.0(11) no
C9 C8 H81 109.0(10) no
C9 C8 H82 110.9(11) no
H81 C8 H82 105.7(15) no
C8 C9 H91 109.2(9) no
C8 C9 H92 111.0(11) no
C10 C9 H91 110.1(9) no
C10 C9 H92 105.9(11) no
H91 C9 H92 108.6(15) no
C1 C10 H101 104.7(11) no
C9 C10 H101 113.3(12) no
C13 C10 H101 107.0(11) no
O1 C11 H111 108.6(10) no
O1 C11 H112 109.2(10) no
C12 C11 H111 107.4(11) no
C12 C11 H112 107.9(11) no
H111 C11 H112 115.2(15) no
O4 C14 H141 111.6(9) no
O4 C14 H142 110.0(12) no
O4 C14 H143 107.1(12) no
H141 C14 H142 112.4(15) no
H141 C14 H143 108.7(16) no
H142 C14 H143 106.9(16) no

loop_
_geom_bond_atom_site_label_1
_geom_bond_atom_site_label_2
_geom_bond_distance
_geom_bond_publ_flag
Cl1 C12 1.7733(14) yes
Cl2 C12 1.7723(15) yes
Cl3 C12 1.7702(13) yes
S1 O1 1.6028(10) yes
S1 O2 1.4226(10) yes
S1 O3 1.4273(11) yes
S1 N1 1.5948(13) yes
O1 C11 1.4393(17) yes
O4 C5 1.3821(16) yes
O4 C14 1.4405(18) yes
N1 C1 1.4795(18) yes
N2 C13 1.146(2) yes
N1 H1 0.822(18) no
C1 C10 1.5541(19) no
C1 C2 1.5128(18) no
C2 C3 1.3991(19) no
C2 C7 1.4036(18) no
C3 C4 1.382(2) no
C4 C5 1.397(2) no
C5 C6 1.3895(19) no
C6 C7 1.3965(19) no
C7 C8 1.518(2) no
C8 C9 1.528(2) no
C9 C10 1.537(2) no
C10 C13 1.476(2) no
C11 C12 1.523(2) no
C1 H11 0.952(17) no
C3 H31 0.954(17) no
C4 H41 0.897(18) no
C6 H61 0.938(18) no
C8 H81 0.968(17) no
C8 H82 0.956(18) no
C9 H91 0.980(16) no
C9 H92 0.979(19) no
C10 H101 0.944(19) no
C11 H111 0.975(19) no
C11 H112 0.960(17) no
C14 H141 0.996(18) no
C14 H142 0.947(18) no
C14 H143 0.96(2) no
